data_4073003
loop_
_publ_author_name
'Derrah, Eric J.'
'Pantazis, Dimitrios A.'
'McDonald, Robert'
'Rosenberg, Lisa'

_publ_section_title
;
 A Highly Reactive Ruthenium Phosphido Complex Exhibiting Ru&#x2212;P
 \p-Bonding
;
_journal_issue 6
_journal_name_full Organometallics
_journal_page_first 1473
_journal_paper_doi 10.1021/om0700056
_journal_volume 26
_journal_year 2007
_chemical_formula_moiety 'C45 H60 P2 Ru Si'
_chemical_formula_sum 'C45 H60 P2 Ru Si'
_chemical_formula_weight 792.03
_space_group_IT_number 2
_symmetry_cell_setting triclinic
_symmetry_space_group_name_Hall '-P 1'
_symmetry_space_group_name_H-M 'P -1'
_atom_sites_solution_hydrogens geom
_atom_sites_solution_primary direct
_atom_sites_solution_secondary difmap
_audit_creation_method 'manual editing of SHELXL template'
_cell_angle_alpha 81.4603(17)
_cell_angle_beta 89.8746(17)
_cell_angle_gamma 64.4406(15)
_cell_formula_units_Z 2
_cell_length_a 11.5039(14)
_cell_length_b 12.0314(14)
_cell_length_c 16.4281(19)
_cell_measurement_reflns_used 5019
_cell_measurement_temperature 193(2)
_cell_measurement_theta_max 26.21
_cell_measurement_theta_min 2.45
_cell_volume 2023.6(4)
_computing_cell_refinement 'Bruker SAINT (Bruker, 1997)'
_computing_data_collection 'Bruker SMART (Bruker, 1997)'
_computing_data_reduction 'Bruker SAINT (Bruker, 1997)'
_computing_molecular_graphics 'Bruker SHELXTL (Bruker, 1997)'
_computing_publication_material 'Bruker SHELXTL (Bruker, 1997)'
_computing_structure_refinement 'SHELXL-97 (Sheldrick, 1997)'
_computing_structure_solution 'SHELXS-97 (Sheldrick, 1990)'
_diffrn_ambient_temperature 193(2)
_diffrn_detector_area_resol_mean 8.192
_diffrn_measured_fraction_theta_full 0.990
_diffrn_measured_fraction_theta_max 0.990
_diffrn_measurement_device_type 'Bruker PLATFORM diffractometer/SMART 1000 CCD area detector'
_diffrn_measurement_method '\w scans'
_diffrn_radiation_monochromator graphite
_diffrn_radiation_source 'fine-focus sealed tube'
_diffrn_radiation_type MoK\a
_diffrn_radiation_wavelength 0.71073
_diffrn_reflns_av_R_equivalents 0.0274
_diffrn_reflns_av_sigmaI/netI 0.0412
_diffrn_reflns_limit_h_max 14
_diffrn_reflns_limit_h_min -14
_diffrn_reflns_limit_k_max 14
_diffrn_reflns_limit_k_min -14
_diffrn_reflns_limit_l_max 20
_diffrn_reflns_limit_l_min -20
_diffrn_reflns_number 15662
_diffrn_reflns_theta_full 26.28
_diffrn_reflns_theta_max 26.28
_diffrn_reflns_theta_min 1.26
_diffrn_standards_decay_% 0
_diffrn_standards_interval_time 0
_diffrn_standards_number 0
_exptl_absorpt_coefficient_mu 0.526
_exptl_absorpt_correction_T_max 0.9159
_exptl_absorpt_correction_T_min 0.8092
_exptl_absorpt_correction_type integration
_exptl_absorpt_process_details 'Bruker SHELXTL (Bruker, 1997)'
_exptl_crystal_colour yellow
_exptl_crystal_density_diffrn 1.300
_exptl_crystal_density_method 'not measured'
_exptl_crystal_description prism
_exptl_crystal_F_000 836
_exptl_crystal_size_max 0.42
_exptl_crystal_size_mid 0.23
_exptl_crystal_size_min 0.17
_refine_diff_density_max 0.483
_refine_diff_density_min -0.463
_refine_diff_density_rms 0.079
_refine_ls_extinction_method none
_refine_ls_goodness_of_fit_ref 1.111
_refine_ls_hydrogen_treatment mixed
_refine_ls_matrix_type full
_refine_ls_number_parameters 452
_refine_ls_number_reflns 8117
_refine_ls_number_restraints 3
_refine_ls_restrained_S_all 1.111
_refine_ls_R_factor_all 0.0462
_refine_ls_R_factor_gt 0.0315
_refine_ls_shift/su_max 0.001
_refine_ls_shift/su_mean 0.000
_refine_ls_structure_factor_coef Fsqd
_refine_ls_weighting_details 'calc w=1/[\s^2^(Fo^2^)+(0.0439P)^2^+0.2208P] where P=(Fo^2^+2Fc^2^)/3'
_refine_ls_weighting_scheme calc
_refine_ls_wR_factor_gt 0.0749
_refine_ls_wR_factor_ref 0.0860
_reflns_number_gt 6661
_reflns_number_total 8117
_reflns_threshold_expression I>2\s(I)
_cod_data_source_file om0700056si20070102_062649.cif
_cod_data_source_block 8a
_cod_depositor_comments
;
The following automatic conversions were performed:

'_symmetry_cell_setting' value 'Triclinic' changed to 'triclinic'
according to /home/saulius/struct/CIF-dictionaries/cif_core.dic
dictionary named 'cif_core.dic' version 2.4.1 from 2010-06-29.

Automatic conversion script
Id: cif_fix_values 1715 2011-07-08 13:25:40Z adriana 
;
_cod_database_code 4073003

loop_
_symmetry_equiv_pos_as_xyz
'x, y, z'
'-x, -y, -z'

loop_
_atom_site_label
_atom_site_type_symbol
_atom_site_fract_x
_atom_site_fract_y
_atom_site_fract_z
_atom_site_U_iso_or_equiv
_atom_site_adp_type
_atom_site_occupancy
_atom_site_symmetry_multiplicity
_atom_site_calc_flag
_atom_site_refinement_flags
_atom_site_disorder_assembly
_atom_site_disorder_group
Ru Ru 0.207282(18) 0.199113(18) 0.324181(12) 0.02058(7) Uani 1 1 d . A .
P1 P 0.02997(6) 0.27348(6) 0.23416(4) 0.02363(14) Uani 1 1 d . . .
H1P H 0.026(3) 0.352(3) 0.1682(17) 0.044(8) Uiso 1 1 d . . .
P2 P 0.35573(6) 0.13240(6) 0.22872(4) 0.02283(14) Uani 1 1 d . . .
Si Si 0.18371(7) 0.41057(6) 0.30481(5) 0.02702(16) Uani 1 1 d D . .
C1 C 0.3337(2) 0.1157(2) 0.44199(15) 0.0279(6) Uani 1 1 d . . .
H1 H 0.4217 0.1110 0.4510 0.034 Uiso 1 1 calc R A .
C2 C 0.2165(2) 0.2153(2) 0.45521(15) 0.0283(6) Uani 1 1 d . A .
H2 H 0.2084 0.2917 0.4767 0.034 Uiso 1 1 calc R . .
C3 C 0.1139(2) 0.1848(2) 0.44125(15) 0.0290(6) Uani 1 1 d . . .
H3 H 0.0213 0.2363 0.4506 0.035 Uiso 1 1 calc R A .
C3A C 0.1693(2) 0.0563(2) 0.42943(15) 0.0276(6) Uani 1 1 d . A .
C4 C 0.1166(3) -0.0287(3) 0.42366(16) 0.0362(6) Uani 1 1 d . . .
H4 H 0.0257 -0.0014 0.4211 0.043 Uiso 1 1 calc R A .
C5 C 0.1974(3) -0.1499(3) 0.42178(18) 0.0455(8) Uani 1 1 d . A .
H5 H 0.1622 -0.2079 0.4199 0.055 Uiso 1 1 calc R . .
C6 C 0.3317(3) -0.1919(3) 0.42253(18) 0.0462(8) Uani 1 1 d . . .
H6 H 0.3855 -0.2778 0.4218 0.055 Uiso 1 1 calc R A .
C7 C 0.3863(3) -0.1115(3) 0.42433(17) 0.0365(7) Uani 1 1 d . A .
H7 H 0.4770 -0.1399 0.4220 0.044 Uiso 1 1 calc R . .
C7A C 0.3062(2) 0.0138(2) 0.42965(15) 0.0273(6) Uani 1 1 d . A .
C11 C -0.1231(2) 0.3708(2) 0.27859(17) 0.0287(6) Uani 1 1 d . . .
H11 H -0.0945 0.3977 0.3264 0.034 Uiso 1 1 calc R . .
C12 C -0.2011(2) 0.3037(2) 0.31613(18) 0.0349(6) Uani 1 1 d . . .
H12A H -0.1438 0.2272 0.3542 0.042 Uiso 1 1 calc R . .
H12B H -0.2382 0.2786 0.2719 0.042 Uiso 1 1 calc R . .
C13 C -0.3101(3) 0.3889(3) 0.3633(2) 0.0494(8) Uani 1 1 d . . .
H13A H -0.3627 0.3455 0.3848 0.059 Uiso 1 1 calc R . .
H13B H -0.2725 0.4070 0.4109 0.059 Uiso 1 1 calc R . .
C14 C -0.3953(3) 0.5097(3) 0.3085(3) 0.0623(11) Uani 1 1 d . . .
H14A H -0.4409 0.4921 0.2647 0.075 Uiso 1 1 calc R . .
H14B H -0.4613 0.5647 0.3415 0.075 Uiso 1 1 calc R . .
C15 C -0.3196(3) 0.5765(3) 0.2692(2) 0.0522(9) Uani 1 1 d . . .
H15A H -0.2838 0.6045 0.3124 0.063 Uiso 1 1 calc R . .
H15B H -0.3781 0.6514 0.2303 0.063 Uiso 1 1 calc R . .
C16 C -0.2103(3) 0.4925(2) 0.22318(19) 0.0376(7) Uani 1 1 d . . .
H16A H -0.1584 0.5368 0.2019 0.045 Uiso 1 1 calc R . .
H16B H -0.2468 0.4737 0.1754 0.045 Uiso 1 1 calc R . .
C21 C -0.0044(2) 0.1748(2) 0.17011(16) 0.0292(6) Uani 1 1 d . . .
H21 H 0.0748 0.1370 0.1394 0.035 Uiso 1 1 calc R . .
C22 C -0.0214(3) 0.0640(3) 0.21661(17) 0.0340(6) Uani 1 1 d . . .
H22A H 0.0542 0.0131 0.2563 0.041 Uiso 1 1 calc R . .
H22B H -0.0992 0.0949 0.2483 0.041 Uiso 1 1 calc R . .
C23 C -0.0350(3) -0.0171(3) 0.1581(2) 0.0450(8) Uani 1 1 d . . .
H23A H 0.0467 -0.0557 0.1310 0.054 Uiso 1 1 calc R . .
H23B H -0.0510 -0.0851 0.1900 0.054 Uiso 1 1 calc R . .
C24 C -0.1444(3) 0.0578(3) 0.0929(2) 0.0590(10) Uani 1 1 d . . .
H24A H -0.2275 0.0895 0.1194 0.071 Uiso 1 1 calc R . .
H24B H -0.1477 0.0034 0.0542 0.071 Uiso 1 1 calc R . .
C25 C -0.1263(4) 0.1668(3) 0.0457(2) 0.0587(10) Uani 1 1 d . . .
H25A H -0.2010 0.2169 0.0053 0.070 Uiso 1 1 calc R . .
H25B H -0.0476 0.1346 0.0148 0.070 Uiso 1 1 calc R . .
C26 C -0.1139(3) 0.2493(3) 0.10323(18) 0.0434(7) Uani 1 1 d . . .
H26A H -0.1962 0.2887 0.1295 0.052 Uiso 1 1 calc R . .
H26B H -0.0973 0.3166 0.0709 0.052 Uiso 1 1 calc R . .
C31 C 0.5245(2) 0.0552(2) 0.27297(16) 0.0259(5) Uani 1 1 d . . .
C32 C 0.5659(2) 0.1158(2) 0.32365(15) 0.0270(6) Uani 1 1 d . . .
H32 H 0.5072 0.1961 0.3338 0.032 Uiso 1 1 calc R . .
C33 C 0.6901(2) 0.0620(3) 0.35950(17) 0.0311(6) Uani 1 1 d . . .
H33 H 0.7164 0.1056 0.3935 0.037 Uiso 1 1 calc R . .
C34 C 0.7756(3) -0.0542(3) 0.34619(18) 0.0371(7) Uani 1 1 d . . .
H34 H 0.8613 -0.0917 0.3708 0.044 Uiso 1 1 calc R . .
C35 C 0.7360(3) -0.1166(3) 0.2966(2) 0.0428(7) Uani 1 1 d . . .
H35 H 0.7948 -0.1976 0.2876 0.051 Uiso 1 1 calc R . .
C36 C 0.6122(2) -0.0626(2) 0.26011(18) 0.0348(6) Uani 1 1 d . . .
H36 H 0.5867 -0.1064 0.2258 0.042 Uiso 1 1 calc R . .
C41 C 0.3541(2) 0.0068(2) 0.17772(15) 0.0264(5) Uani 1 1 d . . .
C42 C 0.3105(2) -0.0736(2) 0.22104(16) 0.0299(6) Uani 1 1 d . . .
H42 H 0.2722 -0.0558 0.2717 0.036 Uiso 1 1 calc R . .
C43 C 0.3217(3) -0.1798(3) 0.19184(19) 0.0375(7) Uani 1 1 d . . .
H43 H 0.2924 -0.2348 0.2228 0.045 Uiso 1 1 calc R . .
C44 C 0.3750(3) -0.2055(3) 0.11817(19) 0.0398(7) Uani 1 1 d . . .
H44 H 0.3837 -0.2787 0.0984 0.048 Uiso 1 1 calc R . .
C45 C 0.4157(3) -0.1254(3) 0.07336(19) 0.0459(8) Uani 1 1 d . . .
H45 H 0.4505 -0.1422 0.0217 0.055 Uiso 1 1 calc R . .
C46 C 0.4067(3) -0.0195(3) 0.10254(17) 0.0385(7) Uani 1 1 d . . .
H46 H 0.4365 0.0349 0.0712 0.046 Uiso 1 1 calc R . .
C51 C 0.3660(2) 0.2380(2) 0.13882(16) 0.0281(6) Uani 1 1 d . . .
C52 C 0.4598(3) 0.2811(3) 0.13406(18) 0.0357(6) Uani 1 1 d . . .
H52 H 0.5262 0.2516 0.1771 0.043 Uiso 1 1 calc R . .
C53 C 0.4579(3) 0.3673(3) 0.0668(2) 0.0479(8) Uani 1 1 d . . .
H53 H 0.5225 0.3968 0.0641 0.057 Uiso 1 1 calc R . .
C54 C 0.3630(3) 0.4095(3) 0.0046(2) 0.0483(8) Uani 1 1 d . . .
H54 H 0.3613 0.4690 -0.0409 0.058 Uiso 1 1 calc R . .
C55 C 0.2703(3) 0.3667(3) 0.00734(18) 0.0444(7) Uani 1 1 d . . .
H55 H 0.2053 0.3957 -0.0365 0.053 Uiso 1 1 calc R . .
C56 C 0.2714(3) 0.2811(3) 0.07384(17) 0.0353(6) Uani 1 1 d . . .
H56 H 0.2071 0.2513 0.0753 0.042 Uiso 1 1 calc R . .
C61 C 0.3244(3) 0.4376(3) 0.34244(19) 0.0369(7) Uani 1 1 d . A .
H61A H 0.3981 0.3945 0.3096 0.044 Uiso 1 1 calc R . .
H61B H 0.2997 0.5282 0.3276 0.044 Uiso 1 1 calc R . .
C62 C 0.3748(3) 0.4000(3) 0.4317(2) 0.0466(8) Uani 1 1 d . . .
H62A H 0.4457 0.4227 0.4392 0.056 Uiso 1 1 calc R A .
H62B H 0.4062 0.3095 0.4477 0.056 Uiso 1 1 calc R . .
H62C H 0.3051 0.4432 0.4662 0.056 Uiso 1 1 calc R . .
C63 C 0.0420(3) 0.5133(3) 0.3632(2) 0.0400(7) Uani 1 1 d . A .
H63A H -0.0378 0.5448 0.3267 0.048 Uiso 1 1 calc R . .
H63B H 0.0331 0.4588 0.4118 0.048 Uiso 1 1 calc R . .
C64 C 0.0471(3) 0.6241(3) 0.3930(2) 0.0520(9) Uani 1 1 d . . .
H64A H -0.0309 0.6672 0.4214 0.062 Uiso 1 1 calc R A .
H64B H 0.0520 0.6817 0.3457 0.062 Uiso 1 1 calc R . .
H64C H 0.1235 0.5953 0.4312 0.062 Uiso 1 1 calc R . .
C65A C 0.1545(17) 0.5023(9) 0.1952(3) 0.043(2) Uani 0.70 1 d PD A 1
H65A H 0.2396 0.4786 0.1716 0.052 Uiso 0.70 1 calc PR A 1
H65B H 0.1046 0.4732 0.1620 0.052 Uiso 0.70 1 calc PR A 1
C66A C 0.0859(6) 0.6428(4) 0.1824(3) 0.0641(14) Uani 0.70 1 d PD A 1
H66A H 0.0754 0.6758 0.1233 0.077 Uiso 0.70 1 calc PR A 1
H66B H 0.1369 0.6749 0.2108 0.077 Uiso 0.70 1 calc PR A 1
H66C H 0.0008 0.6692 0.2049 0.077 Uiso 0.70 1 calc PR A 1
C65B C 0.136(4) 0.509(2) 0.1968(8) 0.043(2) Uani 0.30 1 d PD A 2
H65C H 0.1665 0.4505 0.1563 0.052 Uiso 0.30 1 calc PR A 2
H65D H 0.0405 0.5502 0.1898 0.052 Uiso 0.30 1 calc PR A 2
C66B C 0.1830(14) 0.6075(9) 0.1733(6) 0.0641(14) Uani 0.30 1 d PD A 2
H66D H 0.1604 0.6419 0.1145 0.077 Uiso 0.30 1 calc PR A 2
H66E H 0.2769 0.5705 0.1840 0.077 Uiso 0.30 1 calc PR A 2
H66F H 0.1420 0.6745 0.2061 0.077 Uiso 0.30 1 calc PR A 2

loop_
_atom_site_aniso_label
_atom_site_aniso_U_11
_atom_site_aniso_U_22
_atom_site_aniso_U_33
_atom_site_aniso_U_23
_atom_site_aniso_U_13
_atom_site_aniso_U_12
Ru 0.01665(10) 0.02215(11) 0.02234(11) -0.00581(8) 0.00197(7) -0.00723(8)
P1 0.0184(3) 0.0265(3) 0.0253(3) -0.0035(3) 0.0005(3) -0.0093(3)
P2 0.0192(3) 0.0238(3) 0.0244(3) -0.0054(3) 0.0029(3) -0.0079(3)
Si 0.0227(4) 0.0235(4) 0.0359(4) -0.0097(3) 0.0043(3) -0.0095(3)
C1 0.0280(13) 0.0354(15) 0.0221(13) -0.0047(11) -0.0009(10) -0.0154(12)
C2 0.0333(14) 0.0329(14) 0.0218(13) -0.0077(11) 0.0036(11) -0.0163(12)
C3 0.0284(14) 0.0385(15) 0.0200(13) -0.0099(11) 0.0080(11) -0.0129(12)
C3A 0.0312(14) 0.0344(14) 0.0185(12) -0.0036(11) 0.0029(10) -0.0157(12)
C4 0.0415(16) 0.0460(18) 0.0278(15) -0.0025(13) 0.0027(12) -0.0263(14)
C5 0.069(2) 0.0400(18) 0.0379(17) -0.0029(14) -0.0023(16) -0.0351(17)
C6 0.065(2) 0.0268(15) 0.0363(17) -0.0028(13) -0.0039(15) -0.0105(15)
C7 0.0365(16) 0.0322(15) 0.0297(15) -0.0021(12) -0.0038(12) -0.0057(13)
C7A 0.0286(13) 0.0309(14) 0.0187(12) -0.0011(10) -0.0010(10) -0.0105(11)
C11 0.0198(12) 0.0270(13) 0.0359(15) -0.0051(11) 0.0011(11) -0.0071(11)
C12 0.0248(14) 0.0302(15) 0.0470(17) -0.0066(13) 0.0086(12) -0.0093(12)
C13 0.0365(17) 0.0413(18) 0.072(2) -0.0183(16) 0.0267(16) -0.0157(14)
C14 0.0295(17) 0.0429(19) 0.109(3) -0.019(2) 0.0207(19) -0.0087(15)
C15 0.0285(16) 0.0289(16) 0.088(3) -0.0058(16) -0.0008(16) -0.0032(13)
C16 0.0295(15) 0.0294(15) 0.0493(18) -0.0006(13) -0.0043(13) -0.0103(12)
C21 0.0252(13) 0.0349(15) 0.0281(14) -0.0100(11) 0.0007(11) -0.0123(12)
C22 0.0305(14) 0.0367(15) 0.0375(16) -0.0130(13) 0.0028(12) -0.0149(12)
C23 0.0394(17) 0.0423(17) 0.059(2) -0.0239(16) 0.0053(15) -0.0183(14)
C24 0.048(2) 0.064(2) 0.073(3) -0.034(2) -0.0049(18) -0.0243(18)
C25 0.053(2) 0.070(2) 0.047(2) -0.0198(18) -0.0177(16) -0.0179(18)
C26 0.0396(17) 0.0482(18) 0.0384(17) -0.0056(14) -0.0114(13) -0.0158(14)
C31 0.0192(12) 0.0283(13) 0.0291(13) -0.0036(11) 0.0046(10) -0.0096(11)
C32 0.0237(13) 0.0271(13) 0.0294(14) -0.0061(11) 0.0058(11) -0.0099(11)
C33 0.0267(14) 0.0358(15) 0.0343(15) -0.0036(12) 0.0012(11) -0.0175(12)
C34 0.0246(14) 0.0371(16) 0.0445(17) 0.0029(13) -0.0040(12) -0.0118(12)
C35 0.0279(15) 0.0291(15) 0.063(2) -0.0138(14) 0.0016(14) -0.0029(12)
C36 0.0250(14) 0.0306(15) 0.0463(17) -0.0110(13) -0.0004(12) -0.0081(12)
C41 0.0233(13) 0.0269(13) 0.0266(13) -0.0075(11) -0.0005(10) -0.0078(11)
C42 0.0252(13) 0.0320(14) 0.0303(14) -0.0073(11) 0.0020(11) -0.0098(11)
C43 0.0337(15) 0.0308(15) 0.0484(18) -0.0083(13) -0.0019(13) -0.0139(13)
C44 0.0381(16) 0.0353(16) 0.0480(18) -0.0184(14) -0.0048(14) -0.0143(13)
C45 0.0513(19) 0.0495(19) 0.0377(17) -0.0211(15) 0.0100(14) -0.0185(16)
C46 0.0447(17) 0.0418(17) 0.0346(16) -0.0147(13) 0.0126(13) -0.0214(14)
C51 0.0271(13) 0.0258(13) 0.0277(14) -0.0062(11) 0.0078(11) -0.0077(11)
C52 0.0358(15) 0.0348(15) 0.0368(16) -0.0018(12) 0.0024(12) -0.0171(13)
C53 0.053(2) 0.0481(19) 0.051(2) 0.0001(16) 0.0065(16) -0.0316(17)
C54 0.060(2) 0.0413(18) 0.0419(18) 0.0034(14) 0.0096(16) -0.0234(16)
C55 0.0430(18) 0.0483(19) 0.0330(16) 0.0028(14) -0.0012(14) -0.0144(15)
C56 0.0313(15) 0.0407(16) 0.0310(15) -0.0032(12) 0.0025(12) -0.0137(13)
C61 0.0257(14) 0.0310(15) 0.0574(19) -0.0145(14) 0.0062(13) -0.0131(12)
C62 0.0345(17) 0.0476(19) 0.060(2) -0.0128(16) -0.0019(15) -0.0189(15)
C63 0.0270(15) 0.0337(15) 0.061(2) -0.0206(14) 0.0070(14) -0.0107(12)
C64 0.0378(17) 0.0419(18) 0.071(2) -0.0273(17) 0.0017(16) -0.0070(14)
C65A 0.046(5) 0.0256(19) 0.049(2) -0.0027(15) 0.0010(18) -0.009(3)
C66A 0.080(4) 0.042(3) 0.063(3) 0.001(2) 0.016(3) -0.023(3)
C65B 0.046(5) 0.0256(19) 0.049(2) -0.0027(15) 0.0010(18) -0.009(3)
C66B 0.080(4) 0.042(3) 0.063(3) 0.001(2) 0.016(3) -0.023(3)

loop_
_atom_type_symbol
_atom_type_description
_atom_type_scat_dispersion_real
_atom_type_scat_dispersion_imag
_atom_type_scat_source
C C 0.0033 0.0016 'International Tables Vol C Tables 4.2.6.8 and 6.1.1.4'
H H 0.0000 0.0000 'International Tables Vol C Tables 4.2.6.8 and 6.1.1.4'
Si Si 0.0817 0.0704 'International Tables Vol C Tables 4.2.6.8 and 6.1.1.4'
P P 0.1023 0.0942 'International Tables Vol C Tables 4.2.6.8 and 6.1.1.4'
Ru Ru -1.2594 0.8363 'International Tables Vol C Tables 4.2.6.8 and 6.1.1.4'

loop_
_geom_angle_atom_site_label_1
_geom_angle_atom_site_label_2
_geom_angle_atom_site_label_3
_geom_angle
C2 Ru C3 37.14(9)
C2 Ru C1 36.92(9)
C3 Ru C1 61.83(9)
C2 Ru P1 128.60(7)
C3 Ru P1 98.88(7)
C1 Ru P1 160.27(7)
C2 Ru P2 134.93(7)
C3 Ru P2 156.52(7)
C1 Ru P2 101.08(7)
P1 Ru P2 96.05(3)
C2 Ru Si 82.64(7)
C3 Ru Si 102.75(7)
C1 Ru Si 101.42(7)
P1 Ru Si 86.27(2)
P2 Ru Si 96.19(2)
C2 Ru C3A 59.29(9)
C3 Ru C3A 35.74(9)
C1 Ru C3A 59.13(9)
P1 Ru C3A 103.15(6)
P2 Ru C3A 122.70(6)
Si Ru C3A 137.97(6)
C2 Ru C7A 59.07(9)
C3 Ru C7A 59.33(9)
C1 Ru C7A 35.35(9)
P1 Ru C7A 132.72(6)
P2 Ru C7A 97.30(6)
Si Ru C7A 136.54(6)
C3A Ru C7A 34.20(8)
C21 P1 C11 107.96(12)
C21 P1 Ru 123.23(9)
C11 P1 Ru 113.48(9)
C21 P1 H1P 91.3(12)
C11 P1 H1P 99.9(12)
Ru P1 H1P 116.8(12)
C51 P2 C41 100.20(12)
C51 P2 C31 101.43(11)
C41 P2 C31 99.33(11)
C51 P2 Ru 122.73(8)
C41 P2 Ru 115.96(8)
C31 P2 Ru 113.67(8)
C61 Si C65B 103.3(8)
C61 Si C65A 98.9(3)
C61 Si C63 103.36(12)
C65B Si C63 99.7(14)
C65A Si C63 104.7(5)
C61 Si Ru 117.90(9)
C65B Si Ru 119.2(5)
C65A Si Ru 119.1(2)
C63 Si Ru 110.85(9)
C2 C1 C7A 107.7(2)
C2 C1 Ru 69.65(14)
C7A C1 Ru 79.64(15)
C3 C2 C1 109.2(2)
C3 C2 Ru 72.37(14)
C1 C2 Ru 73.43(14)
C2 C3 C3A 107.5(2)
C2 C3 Ru 70.48(14)
C3A C3 Ru 79.98(14)
C4 C3A C7A 119.3(2)
C4 C3A C3 133.2(3)
C7A C3A C3 107.4(2)
C4 C3A Ru 131.33(18)
C7A C3A Ru 73.26(14)
C3 C3A Ru 64.28(13)
C5 C4 C3A 119.0(3)
C4 C5 C6 121.7(3)
C7 C6 C5 121.1(3)
C6 C7 C7A 118.8(3)
C7 C7A C3A 119.9(2)
C7 C7A C1 132.3(3)
C3A C7A C1 107.6(2)
C7 C7A Ru 131.72(18)
C3A C7A Ru 72.55(14)
C1 C7A Ru 65.01(14)
C12 C11 C16 110.7(2)
C12 C11 P1 116.44(18)
C16 C11 P1 115.00(19)
C11 C12 C13 110.5(2)
C14 C13 C12 111.1(3)
C15 C14 C13 112.1(3)
C14 C15 C16 111.3(3)
C15 C16 C11 111.6(3)
C22 C21 C26 110.6(2)
C22 C21 P1 116.37(18)
C26 C21 P1 113.69(19)
C23 C22 C21 111.5(2)
C24 C23 C22 111.6(3)
C23 C24 C25 110.7(3)
C24 C25 C26 111.4(3)
C25 C26 C21 111.6(3)
C36 C31 C32 117.8(2)
C36 C31 P2 123.3(2)
C32 C31 P2 118.87(19)
C33 C32 C31 121.5(2)
C34 C33 C32 120.1(3)
C33 C34 C35 119.3(3)
C36 C35 C34 120.8(3)
C35 C36 C31 120.5(3)
C42 C41 C46 118.4(2)
C42 C41 P2 117.44(19)
C46 C41 P2 123.8(2)
C41 C42 C43 121.1(3)
C44 C43 C42 120.0(3)
C45 C44 C43 119.8(3)
C44 C45 C46 120.8(3)
C45 C46 C41 120.0(3)
C52 C51 C56 118.3(2)
C52 C51 P2 123.1(2)
C56 C51 P2 118.5(2)
C51 C52 C53 120.6(3)
C54 C53 C52 119.9(3)
C53 C54 C55 120.6(3)
C54 C55 C56 120.0(3)
C55 C56 C51 120.6(3)
C62 C61 Si 121.4(2)
C64 C63 Si 118.6(2)
C66A C65A Si 119.1(7)
C66B C65B Si 119.1(7)

loop_
_geom_bond_atom_site_label_1
_geom_bond_atom_site_label_2
_geom_bond_distance
Ru C2 2.197(2)
Ru C3 2.221(2)
Ru C1 2.246(2)
Ru P1 2.2790(7)
Ru P2 2.2802(7)
Ru Si 2.4108(8)
Ru C3A 2.428(2)
Ru C7A 2.437(2)
P1 C21 1.858(3)
P1 C11 1.864(3)
P1 H1P 1.32(3)
P2 C51 1.839(3)
P2 C41 1.840(3)
P2 C31 1.847(2)
Si C61 1.905(3)
Si C65B 1.915(4)
Si C65A 1.915(3)
Si C63 1.926(3)
C1 C2 1.408(4)
C1 C7A 1.434(4)
C2 C3 1.407(4)
C3 C3A 1.440(4)
C3A C4 1.409(4)
C3A C7A 1.431(4)
C4 C5 1.354(4)
C5 C6 1.402(5)
C6 C7 1.366(4)
C7 C7A 1.404(4)
C11 C12 1.520(4)
C11 C16 1.523(4)
C12 C13 1.531(4)
C13 C14 1.507(5)
C14 C15 1.506(4)
C15 C16 1.516(4)
C21 C22 1.523(4)
C21 C26 1.529(4)
C22 C23 1.520(4)
C23 C24 1.512(4)
C24 C25 1.515(5)
C25 C26 1.516(4)
C31 C36 1.387(4)
C31 C32 1.390(3)
C32 C33 1.379(4)
C33 C34 1.369(4)
C34 C35 1.383(4)
C35 C36 1.378(4)
C41 C42 1.381(4)
C41 C46 1.393(4)
C42 C43 1.385(4)
C43 C44 1.372(4)
C44 C45 1.366(4)
C45 C46 1.389(4)
C51 C52 1.382(4)
C51 C56 1.395(4)
C52 C53 1.393(4)
C53 C54 1.365(4)
C54 C55 1.368(4)
C55 C56 1.382(4)
C61 C62 1.506(4)
C63 C64 1.510(4)
C65A C66A 1.507(11)
C65B C66B 1.507(11)

loop_
_geom_torsion_atom_site_label_1
_geom_torsion_atom_site_label_2
_geom_torsion_atom_site_label_3
_geom_torsion_atom_site_label_4
_geom_torsion
C2 Ru P1 C21 -128.02(13)
C3 Ru P1 C21 -103.18(12)
C1 Ru P1 C21 -91.6(2)
P2 Ru P1 C21 58.64(10)
Si Ru P1 C21 154.48(10)
C3A Ru P1 C21 -67.00(12)
C7A Ru P1 C21 -47.12(13)
C2 Ru P1 C11 5.32(13)
C3 Ru P1 C11 30.16(11)
C1 Ru P1 C11 41.8(2)
P2 Ru P1 C11 -168.02(9)
Si Ru P1 C11 -72.18(9)
C3A Ru P1 C11 66.34(11)
C7A Ru P1 C11 86.22(12)
P2 Ru P1 H1P -52.6(14)
Si Ru P1 H1P 43.3(14)
C1 Ru P1 H1P 157.2(14)
C2 Ru P1 H1P 120.8(14)
C3 Ru P1 H1P 145.6(14)
C3A Ru P1 H1P -178.2(14)
C7A Ru P1 H1P -158.3(14)
C2 Ru P2 C51 -113.11(14)
C3 Ru P2 C51 -171.2(2)
C1 Ru P2 C51 -130.31(12)
P1 Ru P2 C51 59.53(11)
Si Ru P2 C51 -27.35(11)
C3A Ru P2 C51 169.40(12)
C7A Ru P2 C51 -165.94(12)
C2 Ru P2 C41 123.72(13)
C3 Ru P2 C41 65.7(2)
C1 Ru P2 C41 106.53(11)
P1 Ru P2 C41 -63.63(9)
Si Ru P2 C41 -150.52(9)
C3A Ru P2 C41 46.23(12)
C7A Ru P2 C41 70.90(11)
C2 Ru P2 C31 9.50(13)
C3 Ru P2 C31 -48.5(2)
C1 Ru P2 C31 -7.70(11)
P1 Ru P2 C31 -177.85(9)
Si Ru P2 C31 95.26(9)
C3A Ru P2 C31 -67.99(11)
C7A Ru P2 C31 -43.32(11)
C2 Ru Si C61 64.20(13)
C3 Ru Si C61 95.62(13)
C1 Ru Si C61 32.25(13)
P1 Ru Si C61 -166.10(11)
P2 Ru Si C61 -70.41(11)
C3A Ru Si C61 88.35(14)
C7A Ru Si C61 37.05(14)
C2 Ru Si C65B -169.4(16)
C3 Ru Si C65B -138.0(16)
C1 Ru Si C65B 158.6(16)
P1 Ru Si C65B -39.7(16)
P2 Ru Si C65B 56.0(16)
C3A Ru Si C65B -145.3(16)
C7A Ru Si C65B 163.4(16)
C2 Ru Si C65A -176.1(6)
C3 Ru Si C65A -144.7(6)
C1 Ru Si C65A 151.9(6)
P1 Ru Si C65A -46.4(6)
P2 Ru Si C65A 49.3(6)
C3A Ru Si C65A -151.9(6)
C7A Ru Si C65A 156.8(6)
C2 Ru Si C63 -54.58(12)
C3 Ru Si C63 -23.16(13)
C1 Ru Si C63 -86.53(12)
P1 Ru Si C63 75.12(11)
P2 Ru Si C63 170.81(10)
C3A Ru Si C63 -30.43(14)
C7A Ru Si C63 -81.73(14)
C3 Ru C1 C2 -37.58(15)
P1 Ru C1 C2 -50.6(3)
P2 Ru C1 C2 159.61(14)
Si Ru C1 C2 60.89(15)
C3A Ru C1 C2 -78.77(16)
C7A Ru C1 C2 -113.4(2)
C2 Ru C1 C7A 113.4(2)
C3 Ru C1 C7A 75.82(16)
P1 Ru C1 C7A 62.8(3)
P2 Ru C1 C7A -86.99(14)
Si Ru C1 C7A 174.29(13)
C3A Ru C1 C7A 34.63(14)
C7A C1 C2 C3 -7.4(3)
Ru C1 C2 C3 64.00(18)
C7A C1 C2 Ru -71.36(17)
C1 Ru C2 C3 -117.1(2)
P1 Ru C2 C3 43.42(18)
P2 Ru C2 C3 -145.96(13)
Si Ru C2 C3 122.63(15)
C3A Ru C2 C3 -38.79(15)
C7A Ru C2 C3 -78.83(16)
C3 Ru C2 C1 117.1(2)
P1 Ru C2 C1 160.50(12)
P2 Ru C2 C1 -28.88(19)
Si Ru C2 C1 -120.29(15)
C3A Ru C2 C1 78.29(16)
C7A Ru C2 C1 38.25(14)
C1 C2 C3 C3A 7.6(3)
Ru C2 C3 C3A 72.22(17)
C1 C2 C3 Ru -64.67(18)
C1 Ru C3 C2 37.36(15)
P1 Ru C3 C2 -147.06(14)
P2 Ru C3 C2 84.1(2)
Si Ru C3 C2 -58.91(15)
C3A Ru C3 C2 112.7(2)
C7A Ru C3 C2 78.06(16)
C2 Ru C3 C3A -112.7(2)
C1 Ru C3 C3A -75.39(16)
P1 Ru C3 C3A 100.19(14)
P2 Ru C3 C3A -28.7(3)
Si Ru C3 C3A -171.66(13)
C7A Ru C3 C3A -34.69(14)
C2 C3 C3A C4 170.7(3)
Ru C3 C3A C4 -123.6(3)
C2 C3 C3A C7A -4.8(3)
Ru C3 C3A C7A 60.93(18)
C2 C3 C3A Ru -65.70(17)
C2 Ru C3A C4 166.4(3)
C3 Ru C3A C4 126.0(3)
C1 Ru C3A C4 -150.4(3)
P1 Ru C3A C4 39.0(3)
P2 Ru C3A C4 -67.1(3)
Si Ru C3A C4 138.2(2)
C7A Ru C3A C4 -114.6(3)
C2 Ru C3A C7A -79.06(16)
C3 Ru C3A C7A -119.4(2)
C1 Ru C3A C7A -35.81(14)
P1 Ru C3A C7A 153.61(13)
P2 Ru C3A C7A 47.44(16)
Si Ru C3A C7A -107.22(15)
C2 Ru C3A C3 40.37(15)
C1 Ru C3A C3 83.62(16)
P1 Ru C3A C3 -86.96(14)
P2 Ru C3A C3 166.87(13)
Si Ru C3A C3 12.21(19)
C7A Ru C3A C3 119.4(2)
C7A C3A C4 C5 2.6(4)
C3 C3A C4 C5 -172.4(3)
Ru C3A C4 C5 95.7(3)
C3A C4 C5 C6 -2.2(4)
C4 C5 C6 C7 -0.7(5)
C5 C6 C7 C7A 3.2(4)
C6 C7 C7A C3A -2.7(4)
C6 C7 C7A C1 171.8(3)
C6 C7 C7A Ru -95.5(3)
C4 C3A C7A C7 -0.1(4)
C3 C3A C7A C7 176.1(2)
Ru C3A C7A C7 -128.6(2)
C4 C3A C7A C1 -175.9(2)
C3 C3A C7A C1 0.3(3)
Ru C3A C7A C1 55.63(17)
C4 C3A C7A Ru 128.5(2)
C3 C3A C7A Ru -55.31(16)
C2 C1 C7A C7 -170.8(3)
Ru C1 C7A C7 124.7(3)
C2 C1 C7A C3A 4.3(3)
Ru C1 C7A C3A -60.31(18)
C2 C1 C7A Ru 64.58(17)
C2 Ru C7A C7 -165.4(3)
C3 Ru C7A C7 151.1(3)
C1 Ru C7A C7 -125.4(3)
P1 Ru C7A C7 78.7(3)
P2 Ru C7A C7 -26.5(3)
Si Ru C7A C7 -133.6(2)
C3A Ru C7A C7 114.8(3)
C2 Ru C7A C3A 79.79(16)
C3 Ru C7A C3A 36.26(15)
C1 Ru C7A C3A 119.8(2)
P1 Ru C7A C3A -36.10(18)
P2 Ru C7A C3A -141.33(14)
Si Ru C7A C3A 111.63(14)
C2 Ru C7A C1 -40.00(15)
C3 Ru C7A C1 -83.52(16)
P1 Ru C7A C1 -155.88(12)
P2 Ru C7A C1 98.89(14)
Si Ru C7A C1 -8.16(19)
C3A Ru C7A C1 -119.8(2)
H1P P1 C11 C12 140.8(12)
H1P P1 C11 C16 9.0(13)
C21 P1 C11 C12 46.1(2)
Ru P1 C11 C12 -94.1(2)
C21 P1 C11 C16 -85.7(2)
Ru P1 C11 C16 134.06(18)
C16 C11 C12 C13 -56.3(3)
P1 C11 C12 C13 170.0(2)
C11 C12 C13 C14 56.1(4)
C12 C13 C14 C15 -55.3(4)
C13 C14 C15 C16 54.4(4)
C14 C15 C16 C11 -54.6(4)
C12 C11 C16 C15 55.9(3)
P1 C11 C16 C15 -169.6(2)
H1P P1 C21 C22 -175.8(12)
H1P P1 C21 C26 -45.5(12)
C11 P1 C21 C22 -74.9(2)
Ru P1 C21 C22 60.5(2)
C11 P1 C21 C26 55.4(2)
Ru P1 C21 C26 -169.13(17)
C26 C21 C22 C23 54.2(3)
P1 C21 C22 C23 -174.04(19)
C21 C22 C23 C24 -55.7(3)
C22 C23 C24 C25 56.2(4)
C23 C24 C25 C26 -56.3(4)
C24 C25 C26 C21 55.8(4)
C22 C21 C26 C25 -54.4(3)
P1 C21 C26 C25 172.4(2)
C51 P2 C31 C36 -99.5(2)
C41 P2 C31 C36 3.0(2)
Ru P2 C31 C36 126.8(2)
C51 P2 C31 C32 82.4(2)
C41 P2 C31 C32 -175.1(2)
Ru P2 C31 C32 -51.3(2)
C36 C31 C32 C33 0.7(4)
P2 C31 C32 C33 179.0(2)
C31 C32 C33 C34 -0.6(4)
C32 C33 C34 C35 0.0(4)
C33 C34 C35 C36 0.6(5)
C34 C35 C36 C31 -0.5(5)
C32 C31 C36 C35 -0.1(4)
P2 C31 C36 C35 -178.3(2)
C51 P2 C41 C42 -161.9(2)
C31 P2 C41 C42 94.6(2)
Ru P2 C41 C42 -27.6(2)
C51 P2 C41 C46 25.2(3)
C31 P2 C41 C46 -78.3(2)
Ru P2 C41 C46 159.5(2)
C46 C41 C42 C43 1.7(4)
P2 C41 C42 C43 -171.6(2)
C41 C42 C43 C44 -1.0(4)
C42 C43 C44 C45 -0.7(4)
C43 C44 C45 C46 1.7(5)
C44 C45 C46 C41 -0.9(5)
C42 C41 C46 C45 -0.8(4)
P2 C41 C46 C45 172.0(2)
C41 P2 C51 C52 -126.5(2)
C31 P2 C51 C52 -24.7(2)
Ru P2 C51 C52 103.3(2)
C41 P2 C51 C56 56.3(2)
C31 P2 C51 C56 158.1(2)
Ru P2 C51 C56 -73.8(2)
C56 C51 C52 C53 1.3(4)
P2 C51 C52 C53 -175.8(2)
C51 C52 C53 C54 -0.3(5)
C52 C53 C54 C55 -0.7(5)
C53 C54 C55 C56 0.7(5)
C54 C55 C56 C51 0.3(5)
C52 C51 C56 C55 -1.3(4)
P2 C51 C56 C55 175.9(2)
C65B Si C61 C62 167.0(13)
C65A Si C61 C62 171.0(5)
C63 Si C61 C62 63.4(3)
Ru Si C61 C62 -59.3(3)
C61 Si C63 C64 24.4(3)
C65B Si C63 C64 -81.9(5)
C65A Si C63 C64 -78.8(3)
Ru Si C63 C64 151.6(2)
C61 Si C65A C66A -76.6(10)
C63 Si C65A C66A 29.9(9)
Ru Si C65A C66A 154.4(6)
C61 Si C65B C66B -17(3)
C63 Si C65B C66B 90(3)
Ru Si C65B C66B -150(2)
